data_4318541
loop_
_publ_author_name
'Vadapalli Chandrasekhar'
'Arunachalampillai Athimoolam'
'S. G. Srivatsan'
'P. Shanmuga Sundaram'
'Sandeep Verma'
'Alexander Steiner'
'Stefano Zacchini'
'Raymond Butcher'

_publ_section_title
;
 Pyrazolylcyclotriphosphazene Containing Pendant Polymers: Synthesis,
 Characterization, and Phosphate Ester Hydrolysis Using a Cu(II)-Metalated
 Cross-Linked Polymeric Catalyst
;
_journal_name_full 'Inorganic Chemistry'
_journal_page_first 5162
_journal_page_last 5173
_journal_paper_doi 10.1021/ic011159v
_journal_volume 41
_journal_year 2002
_chemical_formula_sum 'C34 H44 Cl6 Cu N13 O2 P3'
_chemical_formula_weight 1035.97
_chemical_name_systematic
;
   ?
;
_space_group_IT_number 2
_symmetry_cell_setting triclinic
_symmetry_space_group_name_Hall '-P 1'
_symmetry_space_group_name_H-M 'P -1'
_atom_sites_solution_hydrogens geom
_atom_sites_solution_primary direct
_atom_sites_solution_secondary difmap
_audit_creation_method SHELXL-97
_cell_angle_alpha 99.707(4)
_cell_angle_beta 101.508(4)
_cell_angle_gamma 98.858(4)
_cell_formula_units_Z 2
_cell_length_a 12.387(3)
_cell_length_b 13.374(3)
_cell_length_c 14.833(4)
_cell_measurement_temperature 150(2)
_cell_volume 2328.2(10)
_computing_structure_refinement 'SHELXL-97 (Sheldrick, 1997)'
_computing_structure_solution 'SHELXS-97 (Sheldrick, 1990)'
_diffrn_ambient_temperature 150(2)
_diffrn_measured_fraction_theta_full 0.980
_diffrn_measured_fraction_theta_max 0.980
_diffrn_measurement_device_type 'Bruker AXS Smart Apex'
_diffrn_radiation_monochromator graphite
_diffrn_radiation_source 'fine-focus sealed tube'
_diffrn_radiation_type MoK\a
_diffrn_radiation_wavelength 0.71073
_diffrn_reflns_av_R_equivalents 0.0183
_diffrn_reflns_av_sigmaI/netI 0.0407
_diffrn_reflns_limit_h_max 14
_diffrn_reflns_limit_h_min -12
_diffrn_reflns_limit_k_max 14
_diffrn_reflns_limit_k_min -15
_diffrn_reflns_limit_l_max 15
_diffrn_reflns_limit_l_min -17
_diffrn_reflns_number 11765
_diffrn_reflns_theta_full 25.03
_diffrn_reflns_theta_max 25.03
_diffrn_reflns_theta_min 1.43
_exptl_absorpt_coefficient_mu 0.963
_exptl_crystal_colour green
_exptl_crystal_density_diffrn 1.478
_exptl_crystal_density_method 'not measured'
_exptl_crystal_description plate
_exptl_crystal_F_000 1062
_exptl_crystal_size_max 0.4
_exptl_crystal_size_mid 0.3
_exptl_crystal_size_min 0.1
_refine_diff_density_max 0.824
_refine_diff_density_min -0.557
_refine_diff_density_rms 0.087
_refine_ls_extinction_method none
_refine_ls_goodness_of_fit_ref 1.025
_refine_ls_hydrogen_treatment mixed
_refine_ls_matrix_type full
_refine_ls_number_parameters 588
_refine_ls_number_reflns 8059
_refine_ls_number_restraints 94
_refine_ls_restrained_S_all 1.034
_refine_ls_R_factor_all 0.0595
_refine_ls_R_factor_gt 0.0503
_refine_ls_shift/su_max 0.001
_refine_ls_shift/su_mean 0.000
_refine_ls_structure_factor_coef Fsqd
_refine_ls_weighting_details 'calc w=1/[\s^2^(Fo^2^)+(0.0791P)^2^+3.5913P] where P=(Fo^2^+2Fc^2^)/3'
_refine_ls_weighting_scheme calc
_refine_ls_wR_factor_gt 0.1374
_refine_ls_wR_factor_ref 0.1456
_reflns_number_gt 6868
_reflns_number_total 8059
_reflns_threshold_expression >2sigma(I)
_cod_data_source_file ic011159v_3.cif
_cod_data_source_block vc4m
_cod_original_cell_volume 2328.3(10)
_cod_database_code 4318541

loop_
_symmetry_equiv_pos_as_xyz
'x, y, z'
'-x, -y, -z'

loop_
_atom_site_label
_atom_site_type_symbol
_atom_site_fract_x
_atom_site_fract_y
_atom_site_fract_z
_atom_site_U_iso_or_equiv
_atom_site_adp_type
_atom_site_occupancy
_atom_site_symmetry_multiplicity
_atom_site_calc_flag
_atom_site_refinement_flags
_atom_site_disorder_assembly
_atom_site_disorder_group
Cu1 Cu 0.85574(3) 0.60617(3) 0.28369(3) 0.02932(14) Uani 1 1 d . . .
Cl1 Cl 1.04330(7) 0.64542(8) 0.33869(7) 0.0459(3) Uani 1 1 d . . .
Cl2 Cl 0.70994(9) 0.49519(8) 0.17801(7) 0.0535(3) Uani 1 1 d . . .
P1 P 0.73641(7) 0.80397(6) 0.28455(6) 0.0255(2) Uani 1 1 d . . .
N1 N 0.7856(2) 0.7381(2) 0.35750(19) 0.0274(6) Uani 1 1 d . . .
P2 P 0.52318(7) 0.72853(6) 0.29851(6) 0.0264(2) Uani 1 1 d . . .
N2 N 0.6056(2) 0.7853(2) 0.24622(19) 0.0284(6) Uani 1 1 d . . .
P3 P 0.70729(7) 0.69701(6) 0.42228(6) 0.0266(2) Uani 1 1 d . . .
N3 N 0.5771(2) 0.6882(2) 0.38872(19) 0.0305(6) Uani 1 1 d . . .
N4 N 0.8003(2) 0.7782(2) 0.19485(19) 0.0282(6) Uani 1 1 d . . .
N5 N 0.8589(2) 0.6989(2) 0.19033(19) 0.0300(6) Uani 1 1 d . . .
C1 C 0.7944(3) 0.8190(3) 0.1151(2) 0.0347(8) Uani 1 1 d . . .
C2 C 0.8514(3) 0.7651(3) 0.0604(3) 0.0393(9) Uani 1 1 d . . .
H2 H 0.8627 0.7756 0.0010 0.047 Uiso 1 1 calc R . .
C3 C 0.8902(3) 0.6908(3) 0.1092(2) 0.0351(8) Uani 1 1 d . . .
C4 C 0.7349(4) 0.9060(3) 0.1004(3) 0.0484(10) Uani 1 1 d . . .
H4A H 0.7026 0.9260 0.1543 0.073 Uiso 1 1 calc R . .
H4B H 0.6747 0.8838 0.0430 0.073 Uiso 1 1 calc R . .
H4C H 0.7882 0.9652 0.0941 0.073 Uiso 1 1 calc R . .
C5 C 0.9546(3) 0.6097(3) 0.0815(3) 0.0459(10) Uani 1 1 d . . .
H5A H 0.9679 0.5702 0.1312 0.069 Uiso 1 1 calc R . .
H5B H 1.0268 0.6426 0.0722 0.069 Uiso 1 1 calc R . .
H5C H 0.9115 0.5630 0.0229 0.069 Uiso 1 1 calc R . .
N6 N 0.7864(2) 0.9307(2) 0.3263(2) 0.0282(6) Uani 1 1 d . . .
N7 N 0.7147(2) 0.9847(2) 0.3673(2) 0.0342(7) Uani 1 1 d . . .
C6 C 0.8981(3) 0.9823(3) 0.3596(3) 0.0348(8) Uani 1 1 d . . .
C7 C 0.8955(3) 1.0714(3) 0.4184(3) 0.0410(9) Uani 1 1 d . . .
H7 H 0.9580 1.1245 0.4510 0.049 Uiso 1 1 calc R . .
C8 C 0.7814(3) 1.0698(3) 0.4214(3) 0.0406(9) Uani 1 1 d . . .
C9 C 0.9941(3) 0.9406(3) 0.3326(3) 0.0475(10) Uani 1 1 d . . .
H9A H 0.9660 0.8741 0.2882 0.071 Uiso 1 1 calc R . .
H9B H 1.0447 0.9307 0.3887 0.071 Uiso 1 1 calc R . .
H9C H 1.0349 0.9895 0.3029 0.071 Uiso 1 1 calc R . .
C10 C 0.7339(4) 1.1483(4) 0.4762(4) 0.0678(15) Uani 1 1 d . . .
H10A H 0.6522 1.1259 0.4640 0.102 Uiso 1 1 calc R . .
H10B H 0.7512 1.2147 0.4574 0.102 Uiso 1 1 calc R . .
H10C H 0.7668 1.1562 0.5434 0.102 Uiso 1 1 calc R . .
N8 N 0.7432(2) 0.5830(2) 0.4358(2) 0.0323(6) Uani 1 1 d . . .
N9 N 0.8183(2) 0.5436(2) 0.3891(2) 0.0327(6) Uani 1 1 d . . .
C11 C 0.7190(3) 0.5239(3) 0.5002(2) 0.0365(8) Uani 1 1 d . . .
C12 C 0.7779(3) 0.4473(3) 0.4920(3) 0.0427(9) Uani 1 1 d . . .
H12 H 0.7786 0.3938 0.5268 0.051 Uiso 1 1 calc R . .
C13 C 0.8383(3) 0.4613(3) 0.4222(3) 0.0392(9) Uani 1 1 d . . .
C14 C 0.6445(4) 0.5515(3) 0.5647(3) 0.0463(10) Uani 1 1 d . . .
H14A H 0.6152 0.6126 0.5509 0.069 Uiso 1 1 calc R . .
H14B H 0.6877 0.5664 0.6301 0.069 Uiso 1 1 calc R . .
H14C H 0.5818 0.4934 0.5554 0.069 Uiso 1 1 calc R . .
C15 C 0.9127(4) 0.3951(3) 0.3854(3) 0.0548(11) Uani 1 1 d . . .
H15A H 0.9427 0.4242 0.3370 0.082 Uiso 1 1 calc R . .
H15B H 0.8695 0.3250 0.3581 0.082 Uiso 1 1 calc R . .
H15C H 0.9749 0.3926 0.4369 0.082 Uiso 1 1 calc R . .
N10 N 0.7475(2) 0.7653(2) 0.53375(19) 0.0306(6) Uani 1 1 d . . .
N11 N 0.8489(2) 0.7520(2) 0.5857(2) 0.0357(7) Uani 1 1 d . . .
C16 C 0.6948(3) 0.8268(3) 0.5878(3) 0.0420(9) Uani 1 1 d . . .
C17 C 0.7647(3) 0.8510(4) 0.6753(3) 0.0501(11) Uani 1 1 d . . .
H17 H 0.7525 0.8925 0.7295 0.060 Uiso 1 1 calc R . .
C18 C 0.8572(3) 0.8039(3) 0.6710(3) 0.0384(9) Uani 1 1 d . . .
C19 C 0.5882(4) 0.8601(4) 0.5523(3) 0.0637(14) Uani 1 1 d . . .
H19A H 0.5597 0.8293 0.4853 0.096 Uiso 1 1 calc R . .
H19B H 0.6017 0.9357 0.5612 0.096 Uiso 1 1 calc R . .
H19C H 0.5327 0.8374 0.5871 0.096 Uiso 1 1 calc R . .
C20 C 0.9571(3) 0.8075(3) 0.7484(3) 0.0487(10) Uani 1 1 d . . .
H20A H 1.0088 0.7678 0.7236 0.073 Uiso 1 1 calc R . .
H20B H 0.9322 0.7775 0.7985 0.073 Uiso 1 1 calc R . .
H20C H 0.9956 0.8794 0.7738 0.073 Uiso 1 1 calc R . .
N12 N 0.4336(2) 0.6331(2) 0.21768(19) 0.0290(6) Uani 1 1 d . . .
N13 N 0.3483(2) 0.5812(2) 0.2509(2) 0.0340(7) Uani 1 1 d . . .
C21 C 0.4209(3) 0.5965(3) 0.1222(2) 0.0325(7) Uani 1 1 d . . .
C22 C 0.3266(3) 0.5213(3) 0.0961(3) 0.0396(9) Uani 1 1 d . . .
H22 H 0.2947 0.4809 0.0347 0.047 Uiso 1 1 calc R . .
C23 C 0.2852(3) 0.5146(3) 0.1774(3) 0.0362(8) Uani 1 1 d . . .
C24 C 0.4980(3) 0.6345(3) 0.0646(3) 0.0411(9) Uani 1 1 d . . .
H24A H 0.5586 0.6894 0.1046 0.062 Uiso 1 1 calc R . .
H24B H 0.4560 0.6617 0.0140 0.062 Uiso 1 1 calc R . .
H24C H 0.5301 0.5773 0.0373 0.062 Uiso 1 1 calc R . .
C25 C 0.1835(3) 0.4433(3) 0.1879(3) 0.0472(10) Uani 1 1 d . . .
H25A H 0.1771 0.4576 0.2534 0.071 Uiso 1 1 calc R . .
H25B H 0.1916 0.3713 0.1701 0.071 Uiso 1 1 calc R . .
H25C H 0.1159 0.4547 0.1470 0.071 Uiso 1 1 calc R . .
O1 O 0.44356(19) 0.80083(18) 0.33401(16) 0.0331(5) Uani 1 1 d . . .
C26 C 0.3698(3) 0.8396(3) 0.2710(2) 0.0327(8) Uani 1 1 d . . .
C27 C 0.2565(3) 0.7964(3) 0.2529(3) 0.0372(8) Uani 1 1 d . . .
H27 H 0.2309 0.7403 0.2799 0.045 Uiso 1 1 calc R . .
C28 C 0.1819(3) 0.8379(3) 0.1941(3) 0.0410(9) Uani 1 1 d . . .
H28 H 0.1038 0.8096 0.1806 0.049 Uiso 1 1 calc R . .
C29 C 0.2186(3) 0.9195(3) 0.1546(3) 0.0405(9) Uani 1 1 d . . .
C30 C 0.3331(3) 0.9611(3) 0.1740(3) 0.0423(9) Uani 1 1 d . . .
H30 H 0.3587 1.0174 0.1473 0.051 Uiso 1 1 calc R . .
C31 C 0.4098(3) 0.9209(3) 0.2321(3) 0.0385(8) Uani 1 1 d . . .
H31 H 0.4880 0.9484 0.2448 0.046 Uiso 1 1 calc R . .
C32 C 0.1348(4) 0.9649(4) 0.0971(3) 0.0520(10) Uani 1 1 d . . .
H32 H 0.0592 0.9282 0.0798 0.062 Uiso 1 1 calc R . .
O2 O 0.1546(3) 1.0448(3) 0.0704(2) 0.0620(8) Uani 1 1 d . . .
C33 C 0.4825(12) 0.3565(11) 0.2245(11) 0.067(4) Uani 0.517(17) 1 d PDU A 1
H33A H 0.4406 0.4084 0.2485 0.080 Uiso 0.517(17) 1 calc PR A 1
H33B H 0.5388 0.3909 0.1949 0.080 Uiso 0.517(17) 1 calc PR A 1
Cl3 Cl 0.5490(3) 0.3069(6) 0.3158(3) 0.094(2) Uani 0.517(17) 1 d PDU A 1
Cl4 Cl 0.3936(11) 0.2590(8) 0.1449(8) 0.139(4) Uani 0.517(17) 1 d PDU A 1
C33' C 0.4918(17) 0.3179(17) 0.2327(16) 0.121(9) Uani 0.483(17) 1 d PDU A 2
H33C H 0.5407 0.3665 0.2075 0.145 Uiso 0.483(17) 1 calc PR A 2
H33D H 0.4651 0.3596 0.2825 0.145 Uiso 0.483(17) 1 calc PR A 2
Cl3' Cl 0.5725(12) 0.2387(18) 0.2839(9) 0.226(9) Uani 0.483(17) 1 d PDU A 2
Cl4' Cl 0.3753(6) 0.2559(4) 0.1423(4) 0.0635(17) Uani 0.483(17) 1 d PDU A 2
C34 C 0.2731(6) 0.7435(6) 0.9650(5) 0.075(2) Uani 0.756(10) 1 d PDU B 1
H34A H 0.2908 0.7498 1.0341 0.090 Uiso 0.756(10) 1 calc PR B 1
H34B H 0.2914 0.6775 0.9370 0.090 Uiso 0.756(10) 1 calc PR B 1
Cl5 Cl 0.1293(4) 0.7372(6) 0.9266(3) 0.135(2) Uani 0.756(10) 1 d PDU B 1
Cl6 Cl 0.3585(6) 0.8434(5) 0.9388(6) 0.180(3) Uani 0.756(10) 1 d PDU B 1
C34' C 0.2805(18) 0.838(2) 0.8613(19) 0.24(3) Uani 0.244(10) 1 d PDU B 2
H34C H 0.2917 0.7865 0.8094 0.284 Uiso 0.244(10) 1 calc PR B 2
H34D H 0.2624 0.8995 0.8370 0.284 Uiso 0.244(10) 1 calc PR B 2
Cl5' Cl 0.1753(13) 0.7853(12) 0.9127(11) 0.117(5) Uani 0.244(10) 1 d PDU B 2
Cl6' Cl 0.3991(16) 0.8719(18) 0.9552(9) 0.197(11) Uani 0.244(10) 1 d PDU B 2

loop_
_atom_site_aniso_label
_atom_site_aniso_U_11
_atom_site_aniso_U_22
_atom_site_aniso_U_33
_atom_site_aniso_U_23
_atom_site_aniso_U_13
_atom_site_aniso_U_12
Cu1 0.0279(2) 0.0271(2) 0.0273(2) -0.00060(17) 0.00130(17) 0.00187(16)
Cl1 0.0275(5) 0.0600(6) 0.0462(5) 0.0152(5) 0.0003(4) 0.0030(4)
Cl2 0.0574(6) 0.0450(6) 0.0375(5) 0.0014(4) -0.0097(5) -0.0177(5)
P1 0.0246(4) 0.0217(4) 0.0262(4) 0.0003(3) 0.0057(3) -0.0017(3)
N1 0.0260(14) 0.0249(14) 0.0283(14) 0.0012(11) 0.0058(11) 0.0009(11)
P2 0.0240(4) 0.0242(4) 0.0254(4) -0.0008(3) 0.0034(3) -0.0030(3)
N2 0.0284(15) 0.0245(14) 0.0282(14) 0.0025(11) 0.0045(11) -0.0014(11)
P3 0.0271(4) 0.0246(4) 0.0229(4) 0.0005(3) 0.0033(3) -0.0026(3)
N3 0.0272(14) 0.0321(15) 0.0273(14) 0.0030(12) 0.0058(11) -0.0046(11)
N4 0.0288(14) 0.0272(14) 0.0279(14) 0.0040(11) 0.0076(11) 0.0031(11)
N5 0.0286(14) 0.0291(15) 0.0284(15) 0.0010(12) 0.0037(12) 0.0032(11)
C1 0.0323(18) 0.0386(19) 0.0306(18) 0.0058(15) 0.0067(15) 0.0014(15)
C2 0.0351(19) 0.050(2) 0.0305(19) 0.0036(16) 0.0106(15) 0.0027(16)
C3 0.0298(18) 0.041(2) 0.0283(18) -0.0026(15) 0.0053(14) 0.0009(15)
C4 0.055(3) 0.055(3) 0.047(2) 0.025(2) 0.019(2) 0.020(2)
C5 0.044(2) 0.056(3) 0.035(2) -0.0030(18) 0.0104(17) 0.0153(19)
N6 0.0236(14) 0.0216(13) 0.0358(15) 0.0007(11) 0.0074(12) -0.0015(11)
N7 0.0283(15) 0.0265(15) 0.0427(17) -0.0028(13) 0.0071(13) 0.0016(12)
C6 0.0267(17) 0.0303(18) 0.042(2) 0.0059(15) 0.0056(15) -0.0046(14)
C7 0.0305(19) 0.0315(19) 0.049(2) -0.0049(17) 0.0014(16) -0.0069(15)
C8 0.036(2) 0.0320(19) 0.045(2) -0.0065(16) 0.0074(17) -0.0004(15)
C9 0.0256(19) 0.043(2) 0.066(3) -0.003(2) 0.0104(18) -0.0027(16)
C10 0.051(3) 0.046(3) 0.087(4) -0.028(3) 0.012(3) 0.003(2)
N8 0.0339(16) 0.0280(15) 0.0301(15) 0.0041(12) 0.0035(12) -0.0019(12)
N9 0.0339(16) 0.0268(15) 0.0301(15) -0.0008(12) -0.0006(12) 0.0014(12)
C11 0.041(2) 0.0292(18) 0.0308(18) 0.0073(15) -0.0019(15) -0.0071(15)
C12 0.052(2) 0.0292(19) 0.037(2) 0.0119(16) -0.0081(17) -0.0025(17)
C13 0.042(2) 0.0278(18) 0.037(2) 0.0024(15) -0.0066(16) 0.0000(15)
C14 0.051(2) 0.045(2) 0.040(2) 0.0133(18) 0.0129(18) -0.0068(18)
C15 0.060(3) 0.040(2) 0.063(3) 0.011(2) 0.007(2) 0.017(2)
N10 0.0285(15) 0.0318(15) 0.0253(14) -0.0008(12) 0.0036(11) -0.0019(12)
N11 0.0301(15) 0.0400(17) 0.0294(16) 0.0001(13) 0.0006(12) 0.0000(13)
C16 0.035(2) 0.049(2) 0.035(2) -0.0085(17) 0.0076(16) 0.0041(17)
C17 0.041(2) 0.065(3) 0.032(2) -0.0179(19) 0.0063(17) 0.0030(19)
C18 0.0344(19) 0.042(2) 0.0288(19) -0.0012(16) 0.0029(15) -0.0067(16)
C19 0.048(3) 0.086(4) 0.045(3) -0.022(2) 0.003(2) 0.024(2)
C20 0.041(2) 0.058(3) 0.035(2) -0.0022(18) -0.0010(17) -0.0014(19)
N12 0.0275(14) 0.0271(14) 0.0258(14) 0.0005(11) 0.0041(11) -0.0061(11)
N13 0.0298(15) 0.0306(15) 0.0351(16) 0.0029(13) 0.0056(12) -0.0072(12)
C21 0.0310(18) 0.0325(18) 0.0276(17) 0.0012(14) 0.0012(14) -0.0003(14)
C22 0.0339(19) 0.040(2) 0.0331(19) -0.0032(16) -0.0015(15) -0.0050(16)
C23 0.0281(18) 0.0309(18) 0.043(2) 0.0019(16) 0.0025(15) -0.0021(14)
C24 0.041(2) 0.047(2) 0.0274(18) -0.0014(16) 0.0077(16) -0.0058(17)
C25 0.034(2) 0.043(2) 0.051(2) 0.0015(19) 0.0051(18) -0.0148(17)
O1 0.0298(12) 0.0328(13) 0.0323(13) -0.0010(10) 0.0068(10) 0.0022(10)
C26 0.0334(18) 0.0290(17) 0.0330(18) -0.0023(14) 0.0104(15) 0.0042(14)
C27 0.0338(19) 0.0332(19) 0.044(2) 0.0053(16) 0.0144(16) 0.0004(15)
C28 0.0297(19) 0.040(2) 0.049(2) 0.0010(17) 0.0090(16) 0.0030(16)
C29 0.039(2) 0.040(2) 0.043(2) 0.0038(17) 0.0145(17) 0.0077(16)
C30 0.043(2) 0.036(2) 0.053(2) 0.0131(18) 0.0198(18) 0.0082(17)
C31 0.0316(19) 0.0319(19) 0.050(2) 0.0012(16) 0.0159(17) 0.0004(15)
C32 0.045(2) 0.052(3) 0.062(3) 0.013(2) 0.016(2) 0.013(2)
O2 0.064(2) 0.066(2) 0.069(2) 0.0293(18) 0.0230(17) 0.0222(16)
C33 0.051(6) 0.051(8) 0.086(8) 0.019(7) 0.005(5) -0.020(5)
Cl3 0.059(2) 0.151(5) 0.057(2) 0.016(2) -0.0118(14) 0.012(2)
Cl4 0.144(8) 0.137(7) 0.139(7) 0.031(5) 0.035(5) 0.032(5)
C33' 0.150(17) 0.070(14) 0.122(16) -0.017(11) 0.066(13) -0.048(12)
Cl3' 0.196(9) 0.312(19) 0.097(6) 0.061(9) -0.042(6) -0.095(11)
Cl4' 0.059(2) 0.053(2) 0.058(3) -0.0094(19) -0.0190(18) 0.0136(16)
C34 0.084(5) 0.079(5) 0.066(5) 0.009(4) 0.013(4) 0.040(4)
Cl5 0.087(3) 0.245(6) 0.0689(16) 0.020(3) 0.0013(17) 0.061(3)
Cl6 0.221(6) 0.165(4) 0.227(7) 0.100(4) 0.142(6) 0.075(4)
C34' 0.09(2) 0.046(16) 0.52(7) 0.00(3) -0.03(4) 0.039(16)
Cl5' 0.101(9) 0.127(9) 0.096(8) -0.026(6) -0.018(6) 0.047(7)
Cl6' 0.246(17) 0.34(2) 0.073(6) 0.039(9) 0.038(8) 0.251(18)

loop_
_atom_type_symbol
_atom_type_description
_atom_type_scat_dispersion_real
_atom_type_scat_dispersion_imag
_atom_type_scat_source
C C 0.0033 0.0016 'International Tables Vol C Tables 4.2.6.8 and 6.1.1.4'
H H 0.0000 0.0000 'International Tables Vol C Tables 4.2.6.8 and 6.1.1.4'
N N 0.0061 0.0033 'International Tables Vol C Tables 4.2.6.8 and 6.1.1.4'
O O 0.0106 0.0060 'International Tables Vol C Tables 4.2.6.8 and 6.1.1.4'
P P 0.1023 0.0942 'International Tables Vol C Tables 4.2.6.8 and 6.1.1.4'
Cl Cl 0.1484 0.1585 'International Tables Vol C Tables 4.2.6.8 and 6.1.1.4'
Cu Cu 0.3201 1.2651 'International Tables Vol C Tables 4.2.6.8 and 6.1.1.4'

loop_
_geom_angle_atom_site_label_1
_geom_angle_atom_site_label_2
_geom_angle_atom_site_label_3
_geom_angle
_geom_angle_site_symmetry_1
_geom_angle_site_symmetry_3
_geom_angle_publ_flag
N9 Cu1 N5 161.08(12) . . ?
N9 Cu1 Cl1 97.40(9) . . ?
N5 Cu1 Cl1 93.13(8) . . ?
N9 Cu1 Cl2 91.53(8) . . ?
N5 Cu1 Cl2 88.64(8) . . ?
Cl1 Cu1 Cl2 145.34(5) . . ?
N9 Cu1 N1 81.03(11) . . ?
N5 Cu1 N1 80.93(11) . . ?
Cl1 Cu1 N1 106.49(7) . . ?
Cl2 Cu1 N1 107.96(8) . . ?
N2 P1 N1 118.59(14) . . ?
N2 P1 N6 109.33(14) . . ?
N1 P1 N6 110.78(14) . . ?
N2 P1 N4 110.35(14) . . ?
N1 P1 N4 104.11(14) . . ?
N6 P1 N4 102.37(14) . . ?
P1 N1 P3 117.80(17) . . ?
P1 N1 Cu1 110.60(14) . . ?
P3 N1 Cu1 110.93(14) . . ?
N2 P2 O1 111.51(14) . . ?
N2 P2 N3 117.77(15) . . ?
O1 P2 N3 104.59(14) . . ?
N2 P2 N12 107.16(14) . . ?
O1 P2 N12 103.27(14) . . ?
N3 P2 N12 111.62(15) . . ?
P1 N2 P2 120.72(18) . . ?
N3 P3 N1 118.15(15) . . ?
N3 P3 N10 107.81(15) . . ?
N1 P3 N10 112.09(14) . . ?
N3 P3 N8 112.72(15) . . ?
N1 P3 N8 103.51(15) . . ?
N10 P3 N8 101.30(15) . . ?
P3 N3 P2 122.04(18) . . ?
N5 N4 C1 110.4(3) . . ?
N5 N4 P1 119.8(2) . . ?
C1 N4 P1 129.4(2) . . ?
C3 N5 N4 106.3(3) . . ?
C3 N5 Cu1 132.9(3) . . ?
N4 N5 Cu1 119.5(2) . . ?
C2 C1 N4 106.4(3) . . ?
C2 C1 C4 131.4(3) . . ?
N4 C1 C4 122.2(3) . . ?
C1 C2 C3 106.9(3) . . ?
N5 C3 C2 109.9(3) . . ?
N5 C3 C5 120.0(3) . . ?
C2 C3 C5 130.0(3) . . ?
N7 N6 C6 111.1(3) . . ?
N7 N6 P1 115.3(2) . . ?
C6 N6 P1 128.5(2) . . ?
C8 N7 N6 104.6(3) . . ?
C7 C6 N6 105.9(3) . . ?
C7 C6 C9 130.7(3) . . ?
N6 C6 C9 123.4(3) . . ?
C6 C7 C8 106.7(3) . . ?
N7 C8 C7 111.7(3) . . ?
N7 C8 C10 120.3(4) . . ?
C7 C8 C10 128.1(3) . . ?
N9 N8 C11 110.2(3) . . ?
N9 N8 P3 120.9(2) . . ?
C11 N8 P3 128.3(3) . . ?
C13 N9 N8 106.2(3) . . ?
C13 N9 Cu1 135.0(3) . . ?
N8 N9 Cu1 118.3(2) . . ?
C12 C11 N8 106.1(3) . . ?
C12 C11 C14 131.7(4) . . ?
N8 C11 C14 122.2(3) . . ?
C11 C12 C13 107.4(3) . . ?
N9 C13 C12 110.1(4) . . ?
N9 C13 C15 121.8(4) . . ?
C12 C13 C15 128.1(4) . . ?
C16 N10 N11 111.7(3) . . ?
C16 N10 P3 132.3(3) . . ?
N11 N10 P3 115.7(2) . . ?
C18 N11 N10 104.8(3) . . ?
C17 C16 N10 104.5(3) . . ?
C17 C16 C19 130.3(4) . . ?
N10 C16 C19 125.1(3) . . ?
C16 C17 C18 108.0(3) . . ?
N11 C18 C17 111.0(3) . . ?
N11 C18 C20 120.5(4) . . ?
C17 C18 C20 128.4(3) . . ?
C21 N12 N13 111.1(3) . . ?
C21 N12 P2 134.4(2) . . ?
N13 N12 P2 114.3(2) . . ?
C23 N13 N12 105.0(3) . . ?
C22 C21 N12 105.3(3) . . ?
C22 C21 C24 129.6(3) . . ?
N12 C21 C24 125.1(3) . . ?
C21 C22 C23 107.2(3) . . ?
N13 C23 C22 111.4(3) . . ?
N13 C23 C25 119.6(3) . . ?
C22 C23 C25 129.0(3) . . ?
C26 O1 P2 121.1(2) . . ?
C31 C26 C27 122.5(4) . . ?
C31 C26 O1 120.2(3) . . ?
C27 C26 O1 117.3(3) . . ?
C28 C27 C26 117.7(3) . . ?
C29 C28 C27 121.4(3) . . ?
C28 C29 C30 119.5(4) . . ?
C28 C29 C32 119.1(4) . . ?
C30 C29 C32 121.4(4) . . ?
C31 C30 C29 120.5(4) . . ?
C30 C31 C26 118.4(3) . . ?
O2 C32 C29 125.3(4) . . ?
Cl4 C33 Cl3 108.7(8) . . ?
Cl3' C33' Cl4' 116.3(10) . . ?
Cl6 C34 Cl5 115.5(5) . . ?
Cl6' C34' Cl5' 102.7(15) . . ?

loop_
_geom_bond_atom_site_label_1
_geom_bond_atom_site_label_2
_geom_bond_distance
_geom_bond_site_symmetry_2
_geom_bond_publ_flag
Cu1 N9 1.993(3) . ?
Cu1 N5 2.010(3) . ?
Cu1 Cl1 2.2501(11) . ?
Cu1 Cl2 2.2764(10) . ?
Cu1 N1 2.295(3) . ?
P1 N2 1.572(3) . ?
P1 N1 1.594(3) . ?
P1 N6 1.677(3) . ?
P1 N4 1.693(3) . ?
N1 P3 1.598(3) . ?
P2 N2 1.580(3) . ?
P2 O1 1.586(2) . ?
P2 N3 1.590(3) . ?
P2 N12 1.678(3) . ?
P3 N3 1.569(3) . ?
P3 N10 1.684(3) . ?
P3 N8 1.685(3) . ?
N4 N5 1.375(4) . ?
N4 C1 1.378(4) . ?
N5 C3 1.329(5) . ?
C1 C2 1.365(5) . ?
C1 C4 1.493(5) . ?
C2 C3 1.411(6) . ?
C3 C5 1.494(5) . ?
N6 N7 1.395(4) . ?
N6 C6 1.397(4) . ?
N7 C8 1.326(5) . ?
C6 C7 1.362(5) . ?
C6 C9 1.485(5) . ?
C7 C8 1.420(5) . ?
C8 C10 1.485(6) . ?
N8 N9 1.382(4) . ?
N8 C11 1.386(4) . ?
N9 C13 1.315(5) . ?
C11 C12 1.349(6) . ?
C11 C14 1.497(6) . ?
C12 C13 1.414(6) . ?
C13 C15 1.490(6) . ?
N10 C16 1.378(5) . ?
N10 N11 1.390(4) . ?
N11 C18 1.312(5) . ?
C16 C17 1.364(6) . ?
C16 C19 1.485(6) . ?
C17 C18 1.397(6) . ?
C18 C20 1.500(5) . ?
N12 C21 1.388(4) . ?
N12 N13 1.393(4) . ?
N13 C23 1.308(5) . ?
C21 C22 1.360(5) . ?
C21 C24 1.491(5) . ?
C22 C23 1.412(5) . ?
C23 C25 1.510(5) . ?
O1 C26 1.395(4) . ?
C26 C31 1.386(5) . ?
C26 C27 1.387(5) . ?
C27 C28 1.387(6) . ?
C28 C29 1.383(6) . ?
C29 C30 1.394(6) . ?
C29 C32 1.479(6) . ?
C30 C31 1.386(6) . ?
C32 O2 1.208(5) . ?
C33 Cl4 1.682(11) . ?
C33 Cl3 1.726(11) . ?
C33' Cl3' 1.731(13) . ?
C33' Cl4' 1.748(13) . ?
C34 Cl6 1.721(9) . ?
C34 Cl5 1.743(7) . ?
C34' Cl6' 1.752(16) . ?
C34' Cl5' 1.753(16) . ?

loop_
_geom_torsion_atom_site_label_1
_geom_torsion_atom_site_label_2
_geom_torsion_atom_site_label_3
_geom_torsion_atom_site_label_4
_geom_torsion
_geom_torsion_site_symmetry_1
_geom_torsion_site_symmetry_2
_geom_torsion_site_symmetry_3
_geom_torsion_site_symmetry_4
_geom_torsion_publ_flag
N2 P1 N1 P3 -27.0(2) . . . . ?
N6 P1 N1 P3 100.54(19) . . . . ?
N4 P1 N1 P3 -150.10(17) . . . . ?
N2 P1 N1 Cu1 101.97(17) . . . . ?
N6 P1 N1 Cu1 -130.45(14) . . . . ?
N4 P1 N1 Cu1 -21.08(16) . . . . ?
N9 Cu1 N1 P1 -153.60(16) . . . . ?
N5 Cu1 N1 P1 20.68(14) . . . . ?
Cl1 Cu1 N1 P1 111.28(13) . . . . ?
Cl2 Cu1 N1 P1 -64.90(14) . . . . ?
N9 Cu1 N1 P3 -20.98(15) . . . . ?
N5 Cu1 N1 P3 153.30(16) . . . . ?
Cl1 Cu1 N1 P3 -116.10(13) . . . . ?
Cl2 Cu1 N1 P3 67.72(15) . . . . ?
N1 P1 N2 P2 17.4(3) . . . . ?
N6 P1 N2 P2 -110.9(2) . . . . ?
N4 P1 N2 P2 137.29(18) . . . . ?
O1 P2 N2 P1 119.02(19) . . . . ?
N3 P2 N2 P1 -1.9(3) . . . . ?
N12 P2 N2 P1 -128.65(19) . . . . ?
P1 N1 P3 N3 21.2(2) . . . . ?
Cu1 N1 P3 N3 -107.62(17) . . . . ?
P1 N1 P3 N10 -105.02(19) . . . . ?
Cu1 N1 P3 N10 126.12(15) . . . . ?
P1 N1 P3 N8 146.62(17) . . . . ?
Cu1 N1 P3 N8 17.76(17) . . . . ?
N1 P3 N3 P2 -5.9(3) . . . . ?
N10 P3 N3 P2 122.4(2) . . . . ?
N8 P3 N3 P2 -126.7(2) . . . . ?
N2 P2 N3 P3 -3.9(3) . . . . ?
O1 P2 N3 P3 -128.3(2) . . . . ?
N12 P2 N3 P3 120.7(2) . . . . ?
N2 P1 N4 N5 -116.3(2) . . . . ?
N1 P1 N4 N5 12.0(3) . . . . ?
N6 P1 N4 N5 127.4(2) . . . . ?
N2 P1 N4 C1 56.0(3) . . . . ?
N1 P1 N4 C1 -175.7(3) . . . . ?
N6 P1 N4 C1 -60.3(3) . . . . ?
C1 N4 N5 C3 0.6(4) . . . . ?
P1 N4 N5 C3 174.3(2) . . . . ?
C1 N4 N5 Cu1 -168.0(2) . . . . ?
P1 N4 N5 Cu1 5.7(3) . . . . ?
N9 Cu1 N5 C3 -161.9(3) . . . . ?
Cl1 Cu1 N5 C3 74.2(3) . . . . ?
Cl2 Cu1 N5 C3 -71.2(3) . . . . ?
N1 Cu1 N5 C3 -179.6(3) . . . . ?
N9 Cu1 N5 N4 3.1(5) . . . . ?
Cl1 Cu1 N5 N4 -120.8(2) . . . . ?
Cl2 Cu1 N5 N4 93.8(2) . . . . ?
N1 Cu1 N5 N4 -14.6(2) . . . . ?
N5 N4 C1 C2 -0.7(4) . . . . ?
P1 N4 C1 C2 -173.6(3) . . . . ?
N5 N4 C1 C4 179.5(3) . . . . ?
P1 N4 C1 C4 6.6(5) . . . . ?
N4 C1 C2 C3 0.6(4) . . . . ?
C4 C1 C2 C3 -179.8(4) . . . . ?
N4 N5 C3 C2 -0.2(4) . . . . ?
Cu1 N5 C3 C2 166.2(2) . . . . ?
N4 N5 C3 C5 -179.0(3) . . . . ?
Cu1 N5 C3 C5 -12.5(5) . . . . ?
C1 C2 C3 N5 -0.2(4) . . . . ?
C1 C2 C3 C5 178.4(4) . . . . ?
N2 P1 N6 N7 33.5(3) . . . . ?
N1 P1 N6 N7 -99.0(3) . . . . ?
N4 P1 N6 N7 150.5(2) . . . . ?
N2 P1 N6 C6 -174.3(3) . . . . ?
N1 P1 N6 C6 53.2(3) . . . . ?
N4 P1 N6 C6 -57.3(3) . . . . ?
C6 N6 N7 C8 2.7(4) . . . . ?
P1 N6 N7 C8 159.7(3) . . . . ?
N7 N6 C6 C7 -2.9(4) . . . . ?
P1 N6 C6 C7 -156.0(3) . . . . ?
N7 N6 C6 C9 176.6(3) . . . . ?
P1 N6 C6 C9 23.5(5) . . . . ?
N6 C6 C7 C8 1.9(4) . . . . ?
C9 C6 C7 C8 -177.5(4) . . . . ?
N6 N7 C8 C7 -1.5(4) . . . . ?
N6 N7 C8 C10 179.1(4) . . . . ?
C6 C7 C8 N7 -0.3(5) . . . . ?
C6 C7 C8 C10 179.1(5) . . . . ?
N3 P3 N8 N9 124.2(2) . . . . ?
N1 P3 N8 N9 -4.6(3) . . . . ?
N10 P3 N8 N9 -120.8(2) . . . . ?
N3 P3 N8 C11 -65.6(3) . . . . ?
N1 P3 N8 C11 165.6(3) . . . . ?
N10 P3 N8 C11 49.3(3) . . . . ?
C11 N8 N9 C13 1.2(4) . . . . ?
P3 N8 N9 C13 173.0(2) . . . . ?
C11 N8 N9 Cu1 174.2(2) . . . . ?
P3 N8 N9 Cu1 -14.1(3) . . . . ?
N5 Cu1 N9 C13 171.9(3) . . . . ?
Cl1 Cu1 N9 C13 -64.8(3) . . . . ?
Cl2 Cu1 N9 C13 81.6(3) . . . . ?
N1 Cu1 N9 C13 -170.4(3) . . . . ?
N5 Cu1 N9 N8 1.5(5) . . . . ?
Cl1 Cu1 N9 N8 124.7(2) . . . . ?
Cl2 Cu1 N9 N8 -88.8(2) . . . . ?
N1 Cu1 N9 N8 19.1(2) . . . . ?
N9 N8 C11 C12 -0.9(4) . . . . ?
P3 N8 C11 C12 -171.9(3) . . . . ?
N9 N8 C11 C14 176.8(3) . . . . ?
P3 N8 C11 C14 5.8(5) . . . . ?
N8 C11 C12 C13 0.3(4) . . . . ?
C14 C11 C12 C13 -177.1(4) . . . . ?
N8 N9 C13 C12 -1.0(4) . . . . ?
Cu1 N9 C13 C12 -172.2(2) . . . . ?
N8 N9 C13 C15 177.5(3) . . . . ?
Cu1 N9 C13 C15 6.2(6) . . . . ?
C11 C12 C13 N9 0.4(4) . . . . ?
C11 C12 C13 C15 -177.9(4) . . . . ?
N3 P3 N10 C16 -14.7(4) . . . . ?
N1 P3 N10 C16 117.0(4) . . . . ?
N8 P3 N10 C16 -133.3(3) . . . . ?
N3 P3 N10 N11 159.0(2) . . . . ?
N1 P3 N10 N11 -69.3(3) . . . . ?
N8 P3 N10 N11 40.4(3) . . . . ?
C16 N10 N11 C18 0.8(4) . . . . ?
P3 N10 N11 C18 -174.2(2) . . . . ?
N11 N10 C16 C17 -0.7(4) . . . . ?
P3 N10 C16 C17 173.2(3) . . . . ?
N11 N10 C16 C19 176.7(4) . . . . ?
P3 N10 C16 C19 -9.4(6) . . . . ?
N10 C16 C17 C18 0.4(5) . . . . ?
C19 C16 C17 C18 -176.9(5) . . . . ?
N10 N11 C18 C17 -0.6(4) . . . . ?
N10 N11 C18 C20 179.7(3) . . . . ?
C16 C17 C18 N11 0.1(5) . . . . ?
C16 C17 C18 C20 179.8(4) . . . . ?
N2 P2 N12 C21 1.5(4) . . . . ?
O1 P2 N12 C21 119.4(3) . . . . ?
N3 P2 N12 C21 -128.8(3) . . . . ?
N2 P2 N12 N13 -174.3(2) . . . . ?
O1 P2 N12 N13 -56.5(3) . . . . ?
N3 P2 N12 N13 55.4(3) . . . . ?
C21 N12 N13 C23 0.0(4) . . . . ?
P2 N12 N13 C23 176.8(2) . . . . ?
N13 N12 C21 C22 0.1(4) . . . . ?
P2 N12 C21 C22 -175.8(3) . . . . ?
N13 N12 C21 C24 -179.5(3) . . . . ?
P2 N12 C21 C24 4.5(6) . . . . ?
N12 C21 C22 C23 -0.2(4) . . . . ?
C24 C21 C22 C23 179.5(4) . . . . ?
N12 N13 C23 C22 -0.1(4) . . . . ?
N12 N13 C23 C25 179.4(3) . . . . ?
C21 C22 C23 N13 0.2(5) . . . . ?
C21 C22 C23 C25 -179.3(4) . . . . ?
N2 P2 O1 C26 60.4(3) . . . . ?
N3 P2 O1 C26 -171.2(2) . . . . ?
N12 P2 O1 C26 -54.3(3) . . . . ?
P2 O1 C26 C31 -76.1(4) . . . . ?
P2 O1 C26 C27 106.5(3) . . . . ?
C31 C26 C27 C28 -0.6(5) . . . . ?
O1 C26 C27 C28 176.9(3) . . . . ?
C26 C27 C28 C29 0.0(6) . . . . ?
C27 C28 C29 C30 0.1(6) . . . . ?
C27 C28 C29 C32 -176.2(4) . . . . ?
C28 C29 C30 C31 0.3(6) . . . . ?
C32 C29 C30 C31 176.6(4) . . . . ?
C29 C30 C31 C26 -0.8(6) . . . . ?
C27 C26 C31 C30 1.0(6) . . . . ?
O1 C26 C31 C30 -176.4(3) . . . . ?
C28 C29 C32 O2 168.7(4) . . . . ?
C30 C29 C32 O2 -7.6(7) . . . . ?
